data_7250354
loop_
_publ_author_name
'Lorenzon, Tommaso'
'Vescovo, Maria'
'Maiullari, Michele'
'Tonon, Giovanni'
'Concei\,c\~ao, Nuno Reis'
'Carabineiro, S\'onia A. C.'
'Mahmoud, Abdallah G.'
'Dietl, Martin C.'
'Demitri, Nicola'
'Orian, Laura'
'Nogara, Pablo A.'
'Caligiuri, Isabella'
'Rizzolio, Flavio'
'Hashmi, A. Stephen K.'
'Visentin, Fabiano'
'Scattolin, Thomas'

_publ_section_title
;
 Influence of the charge of 1,3,5-triaza-7-phosphaadamantane-based ligands
 on the anticancer activity of organopalladium complexes
;
_journal_issue 18
_journal_name_full 'RSC Advances'
_journal_page_first 14058
_journal_page_last 14071
_journal_paper_doi 10.1039/D5RA02119G
_journal_volume 15
_journal_year 2025
_chemical_formula_moiety 'C18 H28 I N7 O2 P2 Pd'
_chemical_formula_sum 'C18 H28 I N7 O2 P2 Pd'
_chemical_formula_weight 669.71
_space_group_crystal_system triclinic
_space_group_IT_number 2
_space_group_name_Hall '-P 1'
_space_group_name_H-M_alt 'P -1'
_atom_sites_solution_hydrogens geom
_atom_sites_solution_primary direct
_atom_sites_solution_secondary difmap
_audit_creation_method SHELXL-2018/3
_audit_update_record
;
2024-12-18 deposited with the CCDC.	2025-04-23 downloaded from the CCDC.
;
_cell_angle_alpha 88.76(3)
_cell_angle_beta 74.42(3)
_cell_angle_gamma 74.02(3)
_cell_formula_units_Z 2
_cell_length_a 10.593(2)
_cell_length_b 10.717(2)
_cell_length_c 11.282(2)
_cell_measurement_reflns_used 21622
_cell_measurement_temperature 100(2)
_cell_measurement_theta_max 31.107
_cell_measurement_theta_min 1.727
_cell_volume 1184.2(5)
_computing_cell_refinement 'XDS (Kabsch, 2010)'
_computing_data_collection 'Elettra XRD2 Data Collection SW'
_computing_data_reduction 'XDS (Kabsch, 2010)'
_computing_molecular_graphics 'Ortep3 for Windows - Coot'
_computing_publication_material 'enCIFer - publCIF'
_computing_structure_refinement 'SHELXL-2018/3 (Sheldrick, 2015)'
_computing_structure_solution 'SHELXT (Sheldrick, 2015)'
_diffrn_ambient_temperature 100(2)
_diffrn_measured_fraction_theta_full 0.995
_diffrn_measured_fraction_theta_max 0.900
_diffrn_measurement_device_type
;
'Arinax MD2s Goniometer, Pilatus 6M detector'
;
_diffrn_measurement_method 'Rotating crystal'
_diffrn_radiation_type Synchrotron
_diffrn_radiation_wavelength 0.620
_diffrn_reflns_av_R_equivalents 0.0459
_diffrn_reflns_av_unetI/netI 0.0325
_diffrn_reflns_Laue_measured_fraction_full 0.995
_diffrn_reflns_Laue_measured_fraction_max 0.900
_diffrn_reflns_limit_h_max 17
_diffrn_reflns_limit_h_min -17
_diffrn_reflns_limit_k_max 17
_diffrn_reflns_limit_k_min -17
_diffrn_reflns_limit_l_max 18
_diffrn_reflns_limit_l_min -18
_diffrn_reflns_number 54031
_diffrn_reflns_point_group_measured_fraction_full 0.995
_diffrn_reflns_point_group_measured_fraction_max 0.900
_diffrn_reflns_theta_full 21.839
_diffrn_reflns_theta_max 31.107
_diffrn_reflns_theta_min 1.727
_diffrn_source 'Elettra Synchrotron - XRD2 BL'
_diffrn_standards_decay_% 0
_diffrn_standards_interval_count 0
_diffrn_standards_number 0
_exptl_absorpt_coefficient_mu 1.539
_exptl_absorpt_correction_type none
_exptl_crystal_colour Yellow
_exptl_crystal_density_diffrn 1.878
_exptl_crystal_description 'Thick rods'
_exptl_crystal_F_000 660
_exptl_crystal_size_max 0.100
_exptl_crystal_size_mid 0.050
_exptl_crystal_size_min 0.020
_refine_diff_density_max 1.780
_refine_diff_density_min -2.274
_refine_diff_density_rms 0.159
_refine_ls_extinction_method none
_refine_ls_goodness_of_fit_ref 1.067
_refine_ls_hydrogen_treatment constr
_refine_ls_matrix_type full
_refine_ls_number_parameters 280
_refine_ls_number_reflns 10319
_refine_ls_number_restraints 0
_refine_ls_restrained_S_all 1.067
_refine_ls_R_factor_all 0.0300
_refine_ls_R_factor_gt 0.0288
_refine_ls_shift/su_max 0.003
_refine_ls_shift/su_mean 0.000
_refine_ls_structure_factor_coef Fsqd
_refine_ls_weighting_details 'w=1/[\s^2^(Fo^2^)+(0.0313P)^2^+0.8497P] where P=(Fo^2^+2Fc^2^)/3'
_refine_ls_weighting_scheme calc
_refine_ls_wR_factor_gt 0.0712
_refine_ls_wR_factor_ref 0.0721
_reflns_Friedel_coverage 0.000
_reflns_number_gt 9784
_reflns_number_total 10319
_reflns_threshold_expression 'I > 2\s(I)'
_cod_data_source_file d5ra02119g2.cif
_cod_data_source_block GT24
_cod_original_cell_volume 1184.3(5)
_cod_database_code 7250354
_shelx_shelxl_version_number 2018/3
_shelx_space_group_comment
;
The symmetry employed for this shelxl refinement is uniquely defined
by the following loop, which should always be used as a source of
symmetry information in preference to the above space-group names.
They are only intended as comments.
;
_shelx_estimated_absorpt_t_min 0.861
_shelx_estimated_absorpt_t_max 0.970

loop_
_space_group_symop_operation_xyz
'x, y, z'
'-x, -y, -z'

loop_
_atom_site_label
_atom_site_type_symbol
_atom_site_fract_x
_atom_site_fract_y
_atom_site_fract_z
_atom_site_U_iso_or_equiv
_atom_site_adp_type
_atom_site_occupancy
_atom_site_site_symmetry_order
_atom_site_calc_flag
_atom_site_refinement_flags_posn
_atom_site_refinement_flags_adp
_atom_site_refinement_flags_occupancy
_atom_site_disorder_assembly
_atom_site_disorder_group
Pd_1 Pd 0.42953(2) 0.77227(2) 0.37882(2) 0.01492(3) Uani 1 1 d . . . . .
I_2 I 0.23671(2) 0.80318(2) 0.59250(2) 0.02932(3) Uani 1 1 d . . . . .
N1_3 N 0.01949(13) 0.84671(12) 0.23971(12) 0.0191(2) Uani 1 1 d . . . . .
P1_3 P 0.28145(4) 0.80252(3) 0.25878(3) 0.01538(6) Uani 1 1 d . . . . .
N2_3 N 0.17796(14) 0.92787(12) 0.07528(11) 0.0183(2) Uani 1 1 d . . . . .
C3_3 C 0.27605(15) 0.92994(13) 0.14544(13) 0.0183(2) Uani 1 1 d . . . . .
H3A_3 H 0.250007 1.016217 0.189109 0.022 Uiso 1 1 calc R U . . .
H3B_3 H 0.368068 0.916359 0.087769 0.022 Uiso 1 1 calc R U . . .
C2_3 C 0.09603(15) 0.83836(14) 0.33184(13) 0.0189(2) Uani 1 1 d . . . . .
H2A_3 H 0.078250 0.769193 0.388102 0.023 Uiso 1 1 calc R U . . .
H2B_3 H 0.063876 0.921723 0.381523 0.023 Uiso 1 1 calc R U . . .
C6_3 C 0.21402(17) 0.80336(14) 0.00589(13) 0.0204(2) Uani 1 1 d . . . . .
H6A_3 H 0.309304 0.784945 -0.046218 0.024 Uiso 1 1 calc R U . . .
H6B_3 H 0.154368 0.811026 -0.049628 0.024 Uiso 1 1 calc R U . . .
C4_3 C 0.06208(17) 0.72397(15) 0.16623(15) 0.0219(2) Uani 1 1 d . . . . .
H4A_3 H -0.002505 0.727272 0.116270 0.026 Uiso 1 1 calc R U . . .
H4B_3 H 0.055947 0.652610 0.222784 0.026 Uiso 1 1 calc R U . . .
N3_3 N 0.20148(14) 0.69335(12) 0.08331(12) 0.0196(2) Uani 1 1 d . . . . .
C5_3 C 0.30346(16) 0.66381(13) 0.15343(14) 0.0197(2) Uani 1 1 d . . . . .
H5A_3 H 0.396056 0.642277 0.095507 0.024 Uiso 1 1 calc R U . . .
H5B_3 H 0.295058 0.586895 0.201818 0.024 Uiso 1 1 calc R U . . .
C1_3 C 0.03819(16) 0.95134(14) 0.15710(14) 0.0207(2) Uani 1 1 d . . . . .
H1A_3 H 0.014829 1.033239 0.207388 0.025 Uiso 1 1 calc R U . . .
H1B_3 H -0.026296 0.963153 0.105756 0.025 Uiso 1 1 calc R U . . .
N1_5 N 0.68378(16) 0.83034(17) 0.66032(15) 0.0300(3) Uani 1 1 d . . . . .
P1_5 P 0.59234(4) 0.73523(3) 0.48405(3) 0.01466(6) Uani 1 1 d . . . . .
N2_5 N 0.69758(17) 0.59656(18) 0.65990(17) 0.0350(4) Uani 1 1 d . . . . .
C3_5 C 0.59671(18) 0.60249(17) 0.59081(18) 0.0282(3) Uani 1 1 d . . . . .
H3A_5 H 0.505196 0.616018 0.649371 0.034 Uiso 1 1 calc R U . . .
H3B_5 H 0.619786 0.518724 0.543534 0.034 Uiso 1 1 calc R U . . .
C2_5 C 0.58122(17) 0.86820(15) 0.59095(16) 0.0237(3) Uani 1 1 d . . . . .
H2A_5 H 0.594375 0.944623 0.543541 0.028 Uiso 1 1 calc R U . . .
H2B_5 H 0.488979 0.893775 0.649512 0.028 Uiso 1 1 calc R U . . .
C6_5 C 0.83613(19) 0.57125(19) 0.5762(2) 0.0326(4) Uani 1 1 d . . . . .
H6A_5 H 0.902537 0.553278 0.626010 0.039 Uiso 1 1 calc R U . . .
H6B_5 H 0.855172 0.492252 0.523097 0.039 Uiso 1 1 calc R U . . .
C4_5 C 0.82260(18) 0.79683(18) 0.57601(17) 0.0271(3) Uani 1 1 d . . . . .
H4A_5 H 0.831842 0.870179 0.522663 0.033 Uiso 1 1 calc R U . . .
H4B_5 H 0.889006 0.785897 0.625324 0.033 Uiso 1 1 calc R U . . .
N3_5 N 0.85747(14) 0.67826(13) 0.49763(13) 0.0214(2) Uani 1 1 d . . . . .
C5_5 C 0.77735(15) 0.69606(15) 0.40718(13) 0.0205(2) Uani 1 1 d . . . . .
H5A_5 H 0.805667 0.615473 0.353915 0.025 Uiso 1 1 calc R U . . .
H5B_5 H 0.796105 0.767255 0.354103 0.025 Uiso 1 1 calc R U . . .
C1_5 C 0.6662(2) 0.7177(3) 0.73281(17) 0.0395(5) Uani 1 1 d . . . . .
H1A_5 H 0.725586 0.704160 0.789086 0.047 Uiso 1 1 calc R U . . .
H1B_5 H 0.570524 0.738067 0.784311 0.047 Uiso 1 1 calc R U . . .
C1_4 C 0.75266(16) 0.58509(13) 0.06333(13) 0.0192(2) Uani 1 1 d . . . . .
H1_4 H 0.793041 0.499006 0.027648 0.023 Uiso 1 1 calc R U . . .
C2_4 C 0.64268(16) 0.61230(13) 0.16827(13) 0.0199(2) Uani 1 1 d . . . . .
H2_4 H 0.608592 0.543302 0.205035 0.024 Uiso 1 1 calc R U . . .
C3_4 C 0.58070(14) 0.73910(12) 0.22132(12) 0.01526(19) Uani 1 1 d . . . . .
C4_4 C 0.63187(15) 0.83911(13) 0.16435(12) 0.0171(2) Uani 1 1 d . . . . .
H4_4 H 0.589604 0.925936 0.197572 0.021 Uiso 1 1 calc R U . . .
C5_4 C 0.74326(15) 0.81453(13) 0.06009(13) 0.0174(2) Uani 1 1 d . . . . .
H5_4 H 0.778141 0.882923 0.022882 0.021 Uiso 1 1 calc R U . . .
C6_4 C 0.80179(14) 0.68690(13) 0.01220(12) 0.0157(2) Uani 1 1 d . . . . .
N1_4 N 0.91975(13) 0.65963(13) -0.09614(11) 0.0194(2) Uani 1 1 d . . . . .
O1_4 O 0.96642(18) 0.74928(14) -0.13691(15) 0.0391(4) Uani 1 1 d . . . . .
O2_4 O 0.96705(16) 0.54912(14) -0.14282(14) 0.0349(3) Uani 1 1 d . . . . .

loop_
_atom_site_aniso_label
_atom_site_aniso_U_11
_atom_site_aniso_U_22
_atom_site_aniso_U_33
_atom_site_aniso_U_23
_atom_site_aniso_U_13
_atom_site_aniso_U_12
Pd_1 0.01343(5) 0.01838(5) 0.01261(4) 0.00007(3) -0.00189(3) -0.00545(3)
I_2 0.01686(5) 0.05068(7) 0.01568(5) -0.00069(4) 0.00008(3) -0.00602(4)
N1_3 0.0178(5) 0.0209(5) 0.0207(5) 0.0032(4) -0.0064(4) -0.0076(4)
P1_3 0.01516(15) 0.01734(14) 0.01458(13) 0.00138(10) -0.00354(11) -0.00662(10)
N2_3 0.0213(5) 0.0166(5) 0.0177(5) 0.0025(4) -0.0051(4) -0.0067(4)
C3_3 0.0209(6) 0.0175(5) 0.0183(5) 0.0025(4) -0.0046(4) -0.0093(4)
C2_3 0.0163(6) 0.0225(6) 0.0182(5) 0.0020(4) -0.0036(4) -0.0072(4)
C6_3 0.0255(7) 0.0200(6) 0.0170(5) 0.0010(4) -0.0072(5) -0.0073(5)
C4_3 0.0227(7) 0.0213(6) 0.0263(6) 0.0021(5) -0.0090(5) -0.0115(5)
N3_3 0.0233(6) 0.0166(5) 0.0213(5) 0.0001(4) -0.0082(4) -0.0076(4)
C5_3 0.0219(6) 0.0155(5) 0.0229(6) 0.0009(4) -0.0079(5) -0.0054(4)
C1_3 0.0202(6) 0.0192(5) 0.0227(6) 0.0035(4) -0.0067(5) -0.0048(4)
N1_5 0.0214(6) 0.0421(8) 0.0263(6) -0.0097(6) -0.0105(5) -0.0037(5)
P1_5 0.01454(14) 0.01506(13) 0.01382(12) 0.00112(10) -0.00290(10) -0.00423(10)
N2_5 0.0238(7) 0.0450(9) 0.0359(8) 0.0256(7) -0.0108(6) -0.0080(6)
C3_5 0.0225(7) 0.0250(7) 0.0373(8) 0.0160(6) -0.0073(6) -0.0089(5)
C2_5 0.0204(6) 0.0216(6) 0.0281(7) -0.0075(5) -0.0090(5) -0.0010(5)
C6_5 0.0220(7) 0.0311(8) 0.0410(9) 0.0170(7) -0.0102(7) -0.0013(6)
C4_5 0.0204(7) 0.0331(8) 0.0303(7) -0.0024(6) -0.0112(6) -0.0072(5)
N3_5 0.0167(5) 0.0237(5) 0.0231(5) 0.0040(4) -0.0064(4) -0.0036(4)
C5_5 0.0153(6) 0.0266(6) 0.0181(5) 0.0009(5) -0.0025(4) -0.0054(4)
C1_5 0.0253(9) 0.0727(15) 0.0182(7) 0.0088(8) -0.0085(6) -0.0081(8)
C1_4 0.0206(6) 0.0164(5) 0.0193(5) -0.0021(4) -0.0012(4) -0.0069(4)
C2_4 0.0217(6) 0.0162(5) 0.0201(5) -0.0007(4) 0.0002(5) -0.0081(4)
C3_4 0.0159(5) 0.0166(5) 0.0133(4) 0.0007(4) -0.0018(4) -0.0066(4)
C4_4 0.0184(6) 0.0162(5) 0.0155(5) 0.0004(4) -0.0021(4) -0.0053(4)
C5_4 0.0187(6) 0.0172(5) 0.0165(5) 0.0022(4) -0.0030(4) -0.0071(4)
C6_4 0.0154(5) 0.0182(5) 0.0139(5) -0.0004(4) -0.0031(4) -0.0059(4)
N1_4 0.0176(5) 0.0246(5) 0.0154(4) -0.0007(4) -0.0023(4) -0.0070(4)
O1_4 0.0416(8) 0.0303(6) 0.0346(7) -0.0014(5) 0.0149(6) -0.0173(6)
O2_4 0.0328(7) 0.0279(6) 0.0340(7) -0.0113(5) 0.0099(5) -0.0099(5)

loop_
_atom_type_symbol
_atom_type_description
_atom_type_scat_dispersion_real
_atom_type_scat_dispersion_imag
_atom_type_scat_source
C C 0.0020 0.0012 'International Tables Vol C Tables 4.2.6.8 and 6.1.1.4'
N N 0.0042 0.0025 'International Tables Vol C Tables 4.2.6.8 and 6.1.1.4'
O O 0.0077 0.0045 'International Tables Vol C Tables 4.2.6.8 and 6.1.1.4'
I I -0.6665 1.4278 'International Tables Vol C Tables 4.2.6.8 and 6.1.1.4'
P P 0.0809 0.0720 'International Tables Vol C Tables 4.2.6.8 and 6.1.1.4'
Pd Pd -1.3766 0.7904 'International Tables Vol C Tables 4.2.6.8 and 6.1.1.4'
H H 0.0000 0.0000 'International Tables Vol C Tables 4.2.6.8 and 6.1.1.4'

loop_
_geom_angle_atom_site_label_1
_geom_angle_atom_site_label_2
_geom_angle_atom_site_label_3
_geom_angle
_geom_angle_site_symmetry_1
_geom_angle_site_symmetry_3
_geom_angle_publ_flag
C3_4 Pd_1 P1_3 87.01(4) . . ?
C3_4 Pd_1 P1_5 88.22(4) . . ?
P1_3 Pd_1 P1_5 175.132(13) . . ?
C3_4 Pd_1 I_2 176.60(4) . . ?
P1_3 Pd_1 I_2 95.12(2) . . ?
P1_5 Pd_1 I_2 89.61(2) . . ?
C4_3 N1_3 C1_3 108.97(12) . . ?
C4_3 N1_3 C2_3 110.88(12) . . ?
C1_3 N1_3 C2_3 111.39(12) . . ?
C2_3 P1_3 C5_3 99.07(8) . . ?
C2_3 P1_3 C3_3 98.17(7) . . ?
C5_3 P1_3 C3_3 97.87(7) . . ?
C2_3 P1_3 Pd_1 119.92(5) . . ?
C5_3 P1_3 Pd_1 116.32(5) . . ?
C3_3 P1_3 Pd_1 120.97(5) . . ?
C6_3 N2_3 C3_3 111.60(12) . . ?
C6_3 N2_3 C1_3 108.30(12) . . ?
C3_3 N2_3 C1_3 111.39(12) . . ?
N2_3 C3_3 P1_3 111.50(9) . . ?
N2_3 C3_3 H3A_3 109.3 . . ?
P1_3 C3_3 H3A_3 109.3 . . ?
N2_3 C3_3 H3B_3 109.3 . . ?
P1_3 C3_3 H3B_3 109.3 . . ?
H3A_3 C3_3 H3B_3 108.0 . . ?
N1_3 C2_3 P1_3 111.58(10) . . ?
N1_3 C2_3 H2A_3 109.3 . . ?
P1_3 C2_3 H2A_3 109.3 . . ?
N1_3 C2_3 H2B_3 109.3 . . ?
P1_3 C2_3 H2B_3 109.3 . . ?
H2A_3 C2_3 H2B_3 108.0 . . ?
N2_3 C6_3 N3_3 114.08(12) . . ?
N2_3 C6_3 H6A_3 108.7 . . ?
N3_3 C6_3 H6A_3 108.7 . . ?
N2_3 C6_3 H6B_3 108.7 . . ?
N3_3 C6_3 H6B_3 108.7 . . ?
H6A_3 C6_3 H6B_3 107.6 . . ?
N1_3 C4_3 N3_3 114.36(12) . . ?
N1_3 C4_3 H4A_3 108.7 . . ?
N3_3 C4_3 H4A_3 108.7 . . ?
N1_3 C4_3 H4B_3 108.7 . . ?
N3_3 C4_3 H4B_3 108.7 . . ?
H4A_3 C4_3 H4B_3 107.6 . . ?
C6_3 N3_3 C5_3 111.27(12) . . ?
C6_3 N3_3 C4_3 108.81(12) . . ?
C5_3 N3_3 C4_3 111.04(12) . . ?
N3_3 C5_3 P1_3 111.48(10) . . ?
N3_3 C5_3 H5A_3 109.3 . . ?
P1_3 C5_3 H5A_3 109.3 . . ?
N3_3 C5_3 H5B_3 109.3 . . ?
P1_3 C5_3 H5B_3 109.3 . . ?
H5A_3 C5_3 H5B_3 108.0 . . ?
N1_3 C1_3 N2_3 113.97(12) . . ?
N1_3 C1_3 H1A_3 108.8 . . ?
N2_3 C1_3 H1A_3 108.8 . . ?
N1_3 C1_3 H1B_3 108.8 . . ?
N2_3 C1_3 H1B_3 108.8 . . ?
H1A_3 C1_3 H1B_3 107.7 . . ?
C2_5 N1_5 C1_5 110.59(16) . . ?
C2_5 N1_5 C4_5 110.60(14) . . ?
C1_5 N1_5 C4_5 108.85(16) . . ?
C3_5 P1_5 C2_5 99.12(9) . . ?
C3_5 P1_5 C5_5 98.28(8) . . ?
C2_5 P1_5 C5_5 97.89(8) . . ?
C3_5 P1_5 Pd_1 117.06(7) . . ?
C2_5 P1_5 Pd_1 116.72(6) . . ?
C5_5 P1_5 Pd_1 123.28(5) . . ?
C1_5 N2_5 C3_5 111.25(15) . . ?
C1_5 N2_5 C6_5 108.71(18) . . ?
C3_5 N2_5 C6_5 111.05(17) . . ?
N2_5 C3_5 P1_5 111.41(12) . . ?
N2_5 C3_5 H3A_5 109.3 . . ?
P1_5 C3_5 H3A_5 109.3 . . ?
N2_5 C3_5 H3B_5 109.3 . . ?
P1_5 C3_5 H3B_5 109.3 . . ?
H3A_5 C3_5 H3B_5 108.0 . . ?
N1_5 C2_5 P1_5 112.05(11) . . ?
N1_5 C2_5 H2A_5 109.2 . . ?
P1_5 C2_5 H2A_5 109.2 . . ?
N1_5 C2_5 H2B_5 109.2 . . ?
P1_5 C2_5 H2B_5 109.2 . . ?
H2A_5 C2_5 H2B_5 107.9 . . ?
N3_5 C6_5 N2_5 114.08(14) . . ?
N3_5 C6_5 H6A_5 108.7 . . ?
N2_5 C6_5 H6A_5 108.7 . . ?
N3_5 C6_5 H6B_5 108.7 . . ?
N2_5 C6_5 H6B_5 108.7 . . ?
H6A_5 C6_5 H6B_5 107.6 . . ?
N3_5 C4_5 N1_5 114.04(15) . . ?
N3_5 C4_5 H4A_5 108.7 . . ?
N1_5 C4_5 H4A_5 108.7 . . ?
N3_5 C4_5 H4B_5 108.7 . . ?
N1_5 C4_5 H4B_5 108.7 . . ?
H4A_5 C4_5 H4B_5 107.6 . . ?
C6_5 N3_5 C4_5 108.79(15) . . ?
C6_5 N3_5 C5_5 111.42(14) . . ?
C4_5 N3_5 C5_5 111.42(12) . . ?
N3_5 C5_5 P1_5 111.36(10) . . ?
N3_5 C5_5 H5A_5 109.4 . . ?
P1_5 C5_5 H5A_5 109.4 . . ?
N3_5 C5_5 H5B_5 109.4 . . ?
P1_5 C5_5 H5B_5 109.4 . . ?
H5A_5 C5_5 H5B_5 108.0 . . ?
N2_5 C1_5 N1_5 114.82(15) . . ?
N2_5 C1_5 H1A_5 108.6 . . ?
N1_5 C1_5 H1A_5 108.6 . . ?
N2_5 C1_5 H1B_5 108.6 . . ?
N1_5 C1_5 H1B_5 108.6 . . ?
H1A_5 C1_5 H1B_5 107.5 . . ?
C6_4 C1_4 C2_4 118.18(13) . . ?
C6_4 C1_4 H1_4 120.9 . . ?
C2_4 C1_4 H1_4 120.9 . . ?
C1_4 C2_4 C3_4 121.68(13) . . ?
C1_4 C2_4 H2_4 119.2 . . ?
C3_4 C2_4 H2_4 119.2 . . ?
C4_4 C3_4 C2_4 117.95(12) . . ?
C4_4 C3_4 Pd_1 121.70(10) . . ?
C2_4 C3_4 Pd_1 120.28(10) . . ?
C5_4 C4_4 C3_4 121.65(13) . . ?
C5_4 C4_4 H4_4 119.2 . . ?
C3_4 C4_4 H4_4 119.2 . . ?
C6_4 C5_4 C4_4 117.99(12) . . ?
C6_4 C5_4 H5_4 121.0 . . ?
C4_4 C5_4 H5_4 121.0 . . ?
C1_4 C6_4 C5_4 122.52(13) . . ?
C1_4 C6_4 N1_4 118.98(12) . . ?
C5_4 C6_4 N1_4 118.51(12) . . ?
O2_4 N1_4 O1_4 122.71(14) . . ?
O2_4 N1_4 C6_4 118.89(13) . . ?
O1_4 N1_4 C6_4 118.39(13) . . ?

loop_
_geom_bond_atom_site_label_1
_geom_bond_atom_site_label_2
_geom_bond_distance
_geom_bond_site_symmetry_2
_geom_bond_publ_flag
Pd_1 C3_4 2.0086(15) . ?
Pd_1 P1_3 2.2895(7) . ?
Pd_1 P1_5 2.2900(7) . ?
Pd_1 I_2 2.6666(10) . ?
N1_3 C4_3 1.463(2) . ?
N1_3 C1_3 1.464(2) . ?
N1_3 C2_3 1.4678(19) . ?
P1_3 C2_3 1.8476(16) . ?
P1_3 C5_3 1.8477(16) . ?
P1_3 C3_3 1.8504(15) . ?
N2_3 C6_3 1.464(2) . ?
N2_3 C3_3 1.470(2) . ?
N2_3 C1_3 1.476(2) . ?
C3_3 H3A_3 0.9900 . ?
C3_3 H3B_3 0.9900 . ?
C2_3 H2A_3 0.9900 . ?
C2_3 H2B_3 0.9900 . ?
C6_3 N3_3 1.466(2) . ?
C6_3 H6A_3 0.9900 . ?
C6_3 H6B_3 0.9900 . ?
C4_3 N3_3 1.472(2) . ?
C4_3 H4A_3 0.9900 . ?
C4_3 H4B_3 0.9900 . ?
N3_3 C5_3 1.467(2) . ?
C5_3 H5A_3 0.9900 . ?
C5_3 H5B_3 0.9900 . ?
C1_3 H1A_3 0.9900 . ?
C1_3 H1B_3 0.9900 . ?
N1_5 C2_5 1.469(2) . ?
N1_5 C1_5 1.470(3) . ?
N1_5 C4_5 1.473(3) . ?
P1_5 C3_5 1.8427(16) . ?
P1_5 C2_5 1.8452(16) . ?
P1_5 C5_5 1.8491(16) . ?
N2_5 C1_5 1.461(3) . ?
N2_5 C3_5 1.470(3) . ?
N2_5 C6_5 1.472(3) . ?
C3_5 H3A_5 0.9900 . ?
C3_5 H3B_5 0.9900 . ?
C2_5 H2A_5 0.9900 . ?
C2_5 H2B_5 0.9900 . ?
C6_5 N3_5 1.464(2) . ?
C6_5 H6A_5 0.9900 . ?
C6_5 H6B_5 0.9900 . ?
C4_5 N3_5 1.466(2) . ?
C4_5 H4A_5 0.9900 . ?
C4_5 H4B_5 0.9900 . ?
N3_5 C5_5 1.472(2) . ?
C5_5 H5A_5 0.9900 . ?
C5_5 H5B_5 0.9900 . ?
C1_5 H1A_5 0.9900 . ?
C1_5 H1B_5 0.9900 . ?
C1_4 C6_4 1.385(2) . ?
C1_4 C2_4 1.390(2) . ?
C1_4 H1_4 0.9500 . ?
C2_4 C3_4 1.403(2) . ?
C2_4 H2_4 0.9500 . ?
C3_4 C4_4 1.3995(19) . ?
C4_4 C5_4 1.394(2) . ?
C4_4 H4_4 0.9500 . ?
C5_4 C6_4 1.3902(19) . ?
C5_4 H5_4 0.9500 . ?
C6_4 N1_4 1.4612(19) . ?
N1_4 O2_4 1.2206(19) . ?
N1_4 O1_4 1.2245(19) . ?

loop_
_geom_torsion_atom_site_label_1
_geom_torsion_atom_site_label_2
_geom_torsion_atom_site_label_3
_geom_torsion_atom_site_label_4
_geom_torsion
_geom_torsion_site_symmetry_1
_geom_torsion_site_symmetry_2
_geom_torsion_site_symmetry_3
_geom_torsion_site_symmetry_4
_geom_torsion_publ_flag
C6_3 N2_3 C3_3 P1_3 -60.64(14) . . . . ?
C1_3 N2_3 C3_3 P1_3 60.55(13) . . . . ?
C2_3 P1_3 C3_3 N2_3 -50.13(11) . . . . ?
C5_3 P1_3 C3_3 N2_3 50.28(11) . . . . ?
Pd_1 P1_3 C3_3 N2_3 177.52(8) . . . . ?
C4_3 N1_3 C2_3 P1_3 60.30(14) . . . . ?
C1_3 N1_3 C2_3 P1_3 -61.23(14) . . . . ?
C5_3 P1_3 C2_3 N1_3 -49.02(11) . . . . ?
C3_3 P1_3 C2_3 N1_3 50.36(11) . . . . ?
Pd_1 P1_3 C2_3 N1_3 -176.61(8) . . . . ?
C3_3 N2_3 C6_3 N3_3 67.22(16) . . . . ?
C1_3 N2_3 C6_3 N3_3 -55.74(16) . . . . ?
C1_3 N1_3 C4_3 N3_3 54.14(16) . . . . ?
C2_3 N1_3 C4_3 N3_3 -68.81(16) . . . . ?
N2_3 C6_3 N3_3 C5_3 -67.62(17) . . . . ?
N2_3 C6_3 N3_3 C4_3 55.04(16) . . . . ?
N1_3 C4_3 N3_3 C6_3 -54.06(16) . . . . ?
N1_3 C4_3 N3_3 C5_3 68.74(15) . . . . ?
C6_3 N3_3 C5_3 P1_3 61.48(14) . . . . ?
C4_3 N3_3 C5_3 P1_3 -59.88(14) . . . . ?
C2_3 P1_3 C5_3 N3_3 48.83(12) . . . . ?
C3_3 P1_3 C5_3 N3_3 -50.80(12) . . . . ?
Pd_1 P1_3 C5_3 N3_3 178.81(8) . . . . ?
C4_3 N1_3 C1_3 N2_3 -54.96(16) . . . . ?
C2_3 N1_3 C1_3 N2_3 67.68(16) . . . . ?
C6_3 N2_3 C1_3 N1_3 55.67(16) . . . . ?
C3_3 N2_3 C1_3 N1_3 -67.42(16) . . . . ?
C1_5 N2_5 C3_5 P1_5 59.95(19) . . . . ?
C6_5 N2_5 C3_5 P1_5 -61.29(19) . . . . ?
C2_5 P1_5 C3_5 N2_5 -48.70(15) . . . . ?
C5_5 P1_5 C3_5 N2_5 50.73(15) . . . . ?
Pd_1 P1_5 C3_5 N2_5 -175.09(11) . . . . ?
C1_5 N1_5 C2_5 P1_5 -59.44(18) . . . . ?
C4_5 N1_5 C2_5 P1_5 61.22(18) . . . . ?
C3_5 P1_5 C2_5 N1_5 48.95(15) . . . . ?
C5_5 P1_5 C2_5 N1_5 -50.81(14) . . . . ?
Pd_1 P1_5 C2_5 N1_5 175.57(11) . . . . ?
C1_5 N2_5 C6_5 N3_5 -54.9(2) . . . . ?
C3_5 N2_5 C6_5 N3_5 67.9(2) . . . . ?
C2_5 N1_5 C4_5 N3_5 -67.7(2) . . . . ?
C1_5 N1_5 C4_5 N3_5 54.02(19) . . . . ?
N2_5 C6_5 N3_5 C4_5 55.6(2) . . . . ?
N2_5 C6_5 N3_5 C5_5 -67.6(2) . . . . ?
N1_5 C4_5 N3_5 C6_5 -55.19(18) . . . . ?
N1_5 C4_5 N3_5 C5_5 68.03(18) . . . . ?
C6_5 N3_5 C5_5 P1_5 60.65(16) . . . . ?
C4_5 N3_5 C5_5 P1_5 -61.06(15) . . . . ?
C3_5 P1_5 C5_5 N3_5 -50.26(13) . . . . ?
C2_5 P1_5 C5_5 N3_5 50.22(12) . . . . ?
Pd_1 P1_5 C5_5 N3_5 179.55(8) . . . . ?
C3_5 N2_5 C1_5 N1_5 -68.6(2) . . . . ?
C6_5 N2_5 C1_5 N1_5 54.0(2) . . . . ?
C2_5 N1_5 C1_5 N2_5 68.0(2) . . . . ?
C4_5 N1_5 C1_5 N2_5 -53.7(2) . . . . ?
C6_4 C1_4 C2_4 C3_4 0.8(2) . . . . ?
C1_4 C2_4 C3_4 C4_4 0.8(2) . . . . ?
C1_4 C2_4 C3_4 Pd_1 -176.24(12) . . . . ?
C2_4 C3_4 C4_4 C5_4 -1.7(2) . . . . ?
Pd_1 C3_4 C4_4 C5_4 175.25(11) . . . . ?
C3_4 C4_4 C5_4 C6_4 1.0(2) . . . . ?
C2_4 C1_4 C6_4 C5_4 -1.6(2) . . . . ?
C2_4 C1_4 C6_4 N1_4 178.32(13) . . . . ?
C4_4 C5_4 C6_4 C1_4 0.7(2) . . . . ?
C4_4 C5_4 C6_4 N1_4 -179.22(12) . . . . ?
C1_4 C6_4 N1_4 O2_4 4.1(2) . . . . ?
C5_4 C6_4 N1_4 O2_4 -176.00(15) . . . . ?
C1_4 C6_4 N1_4 O1_4 -176.47(16) . . . . ?
C5_4 C6_4 N1_4 O1_4 3.4(2) . . . . ?
